data_7126905
loop_
_publ_author_name
'Ou, Xiao'
'Li, Xizhen'
'Rong, Haowei'
'Yu, Lian'
'Lu, Ming'

_publ_section_title
;
 A general method for cultivating single crystals from melt microdroplets.
;
_journal_issue 69
_journal_name_full 'Chemical communications (Cambridge, England)'
_journal_page_first 9950
_journal_page_last 9953
_journal_paper_doi 10.1039/d0cc03157g
_journal_volume 56
_journal_year 2020
_chemical_formula_moiety 'C13 H12 F2 N6 O'
_chemical_formula_sum 'C13 H12 F2 N6 O'
_chemical_formula_weight 306.29
_chemical_melting_point 414
_chemical_name_common Fluconazole
_space_group_crystal_system orthorhombic
_space_group_IT_number 61
_space_group_name_Hall '-P 2ac 2ab'
_space_group_name_H-M_alt 'P b c a'
_atom_sites_solution_hydrogens geom
_atom_sites_solution_primary dual
_audit_creation_date 2019-12-23
_audit_creation_method
;
Olex2 1.3
(compiled Nov 21 2019 18:26:39 for OlexSys, GUI svn.r6003)
;
_audit_update_record
;
2020-03-01 deposited with the CCDC.	2020-07-13 downloaded from the CCDC.
;
_cell_angle_alpha 90
_cell_angle_beta 90
_cell_angle_gamma 90
_cell_formula_units_Z 8
_cell_length_a 12.9345(2)
_cell_length_b 6.02210(10)
_cell_length_c 34.8527(8)
_cell_measurement_reflns_used 10079
_cell_measurement_temperature 100.00(10)
_cell_measurement_theta_max 75.5760
_cell_measurement_theta_min 2.5540
_cell_volume 2714.78(9)
_computing_cell_refinement 'CrysAlisPro 1.171.40.54a (Rigaku OD, 2019)'
_computing_data_collection 'CrysAlisPro 1.171.40.54a (Rigaku OD, 2019)'
_computing_data_reduction 'CrysAlisPro 1.171.40.54a (Rigaku OD, 2019)'
_computing_molecular_graphics 'Olex2 1.3 (Dolomanov et al., 2009)'
_computing_publication_material 'Olex2 1.3 (Dolomanov et al., 2009)'
_computing_structure_refinement 'SHELXL 2016/6 (Sheldrick, 2015)'
_computing_structure_solution 'SHELXT 2014/5 (Sheldrick, 2014)'
_diffrn_ambient_environment N~2~
_diffrn_ambient_temperature 100.00(10)
_diffrn_detector 'CCD plate'
_diffrn_detector_area_resol_mean 10.0000
_diffrn_detector_type HyPix
_diffrn_measured_fraction_theta_full 1.000
_diffrn_measured_fraction_theta_max 0.973
_diffrn_measurement_details
;
List of Runs (angles in degrees, time in seconds):

  # Type    Start    End  Width  t~exp~   \w     \q     \k     \f   Frames
#--------------------------------------------------------------------------
  1  \w     30.00 104.00   0.50    0.10    --   46.37  57.00  60.00  148
  2  \w     91.00 178.00   0.50    0.41    --  105.44  45.00 -90.00  174
  3  \w     88.00 178.00   0.50    0.41    --  105.44  15.00-150.00  180
  4  \w     76.00 178.00   0.50    0.41    --  105.44 125.00-120.00  204
  5  \w     33.00 108.00   0.50    0.41    --  105.44 -94.00-150.00  150
  6  \w     15.00  95.00   0.50    0.10    --   46.37-125.00  30.00  160
  7  \w     33.00 108.00   0.50    0.41    --  105.44 -94.00 120.00  150
  8  \w     30.00 118.00   0.50    0.10    --   46.37  57.00 150.00  176
  9  \w   -118.00 -27.00   0.50    0.41    -- -100.00 127.00  19.00  182
 10  \w   -115.00 -25.00   0.50    0.41    -- -100.00  30.00 -60.00  180
 11  \w   -120.00 -32.00   0.50    0.10    --  -46.37 -35.00  -0.00  176
 12  \w   -118.00 -71.00   0.50    0.10    --  -46.37-125.00 -90.00   94
 13  \w   -118.00 -23.00   0.50    0.10    --  -46.37 -77.00 -60.00  190
 14  \w   -118.00 -71.00   0.50    0.10    --  -46.37-125.00 120.00   94
 15  \w   -118.00 -71.00   0.50    0.10    --  -46.37-125.00 150.00   94
 16  \w   -174.00 -85.00   0.50    0.41    -- -100.00 -35.00  -0.00  178
 17  \w   -128.00 -27.00   0.50    0.41    -- -100.00  87.00 -51.00  202
;
_diffrn_measurement_device 'four-circle diffractometer'
_diffrn_measurement_device_type 'XtaLAB Synergy R, DW system, HyPix'
_diffrn_measurement_method '\w scans'
_diffrn_orient_matrix_type 'CrysAlisPro convention (1999,Acta A55,543-557)'
_diffrn_orient_matrix_UB_11 -0.0787106000
_diffrn_orient_matrix_UB_12 -0.0111890000
_diffrn_orient_matrix_UB_13 -0.0418298000
_diffrn_orient_matrix_UB_21 -0.2153407000
_diffrn_orient_matrix_UB_22 -0.0520766000
_diffrn_orient_matrix_UB_23 0.0140104000
_diffrn_orient_matrix_UB_31 -0.1138663000
_diffrn_orient_matrix_UB_32 0.1064966000
_diffrn_orient_matrix_UB_33 0.0024760000
_diffrn_radiation_monochromator mirror
_diffrn_radiation_probe x-ray
_diffrn_radiation_type 'Cu K\a'
_diffrn_radiation_wavelength 1.54184
_diffrn_reflns_av_R_equivalents 0.0516
_diffrn_reflns_av_unetI/netI 0.0251
_diffrn_reflns_Laue_measured_fraction_full 1.000
_diffrn_reflns_Laue_measured_fraction_max 0.973
_diffrn_reflns_limit_h_max 16
_diffrn_reflns_limit_h_min -14
_diffrn_reflns_limit_k_max 7
_diffrn_reflns_limit_k_min -7
_diffrn_reflns_limit_l_max 43
_diffrn_reflns_limit_l_min -43
_diffrn_reflns_number 22563
_diffrn_reflns_point_group_measured_fraction_full 1.000
_diffrn_reflns_point_group_measured_fraction_max 0.973
_diffrn_reflns_theta_full 67.684
_diffrn_reflns_theta_max 76.467
_diffrn_reflns_theta_min 2.536
_diffrn_source 'Rotating-anode X-ray tube'
_diffrn_source_type 'Rigaku (Cu) X-ray Source'
_exptl_absorpt_coefficient_mu 1.036
_exptl_absorpt_correction_T_max 1.00000
_exptl_absorpt_correction_T_min 0.58751
_exptl_absorpt_correction_type multi-scan
_exptl_absorpt_process_details
;
CrysAlisPro 1.171.40.54a (Rigaku Oxford Diffraction, 2019)
Empirical absorption correction using spherical harmonics,
 implemented in SCALE3 ABSPACK scaling algorithm.
;
_exptl_crystal_density_diffrn 1.499
_exptl_crystal_description block
_exptl_crystal_F_000 1264
_exptl_crystal_recrystallization_method 'From the Melt'
_exptl_crystal_size_max 0.2
_exptl_crystal_size_mid 0.12
_exptl_crystal_size_min 0.08
_refine_diff_density_max 0.223
_refine_diff_density_min -0.278
_refine_diff_density_rms 0.060
_refine_ls_extinction_method none
_refine_ls_goodness_of_fit_ref 1.050
_refine_ls_hydrogen_treatment constr
_refine_ls_matrix_type full
_refine_ls_number_parameters 200
_refine_ls_number_reflns 2776
_refine_ls_number_restraints 0
_refine_ls_restrained_S_all 1.050
_refine_ls_R_factor_all 0.0536
_refine_ls_R_factor_gt 0.0485
_refine_ls_shift/su_max 0.001
_refine_ls_shift/su_mean 0.000
_refine_ls_structure_factor_coef Fsqd
_refine_ls_weighting_details 'w=1/[\s^2^(Fo^2^)+(0.0528P)^2^+3.0470P] where P=(Fo^2^+2Fc^2^)/3'
_refine_ls_weighting_scheme calc
_refine_ls_wR_factor_gt 0.1241
_refine_ls_wR_factor_ref 0.1275
_reflns_Friedel_coverage 0.000
_reflns_number_gt 2470
_reflns_number_total 2776
_reflns_threshold_expression 'I > 2\s(I)'
_cod_data_source_file d0cc03157g2.cif
_cod_data_source_block Fluconazole-100k-XOu
_cod_depositor_comments
;
The following automatic conversions were performed:

data item '_chemical_melting_point' value '414K' was changed to '414'
-- the value should be numeric and without a unit designator.

Automatic conversion script
Id: cif_fix_values 7556 2019-12-06 15:28:31Z antanas 

 Adding full bibliography for 7126896--7126915.cif.
;
_cod_database_code 7126905
_shelx_shelxl_version_number 2016/6
_shelx_space_group_comment
;
The symmetry employed for this shelxl refinement is uniquely defined
by the following loop, which should always be used as a source of
symmetry information in preference to the above space-group names.
They are only intended as comments.
;
_reflns_odcompleteness_completeness 99.96
_reflns_odcompleteness_iscentric 1
_reflns_odcompleteness_theta 66.97
_olex2_refinement_description
;
1. Fixed Uiso
 At 1.2 times of:
  All C(H) groups, All C(H,H) groups
 At 1.5 times of:
  All O(H) groups
2.a Secondary CH2 refined with riding coordinates:
 C00E(H00C,H00D), C00H(H00E,H00G)
2.b Aromatic/amide H refined with riding coordinates:
 C00A(H00A), C00B(H00B), C00F(H00F), C00I(H00I), C00J(H00J), C00L(H00L),
 C00M(H00M)
2.c Idealised tetrahedral OH refined as rotating group:
 O002(H002)
;
_olex2_submission_special_instructions 'No special instructions were received'
_oxdiff_exptl_absorpt_empirical_details
;
Empirical correction (ABSPACK) includes:
- Absorption correction using spherical harmonics
- Frame scaling
;
_oxdiff_exptl_absorpt_empirical_full_max 1.756
_oxdiff_exptl_absorpt_empirical_full_min 0.627

loop_
_space_group_symop_operation_xyz
'x, y, z'
'-x+1/2, -y, z+1/2'
'-x, y+1/2, -z+1/2'
'x+1/2, -y+1/2, -z'
'-x, -y, -z'
'x-1/2, y, -z-1/2'
'x, -y-1/2, z-1/2'
'-x-1/2, y-1/2, z'

loop_
_atom_site_label
_atom_site_type_symbol
_atom_site_fract_x
_atom_site_fract_y
_atom_site_fract_z
_atom_site_U_iso_or_equiv
_atom_site_adp_type
_atom_site_occupancy
_atom_site_site_symmetry_order
_atom_site_calc_flag
_atom_site_refinement_flags_posn
_atom_site_refinement_flags_adp
_atom_site_refinement_flags_occupancy
_atom_site_disorder_assembly
_atom_site_disorder_group
F001 F 0.33174(9) 0.8380(2) 0.59026(4) 0.0355(3) Uani 1 1 d . . . . .
O002 O 0.53069(9) 0.4277(2) 0.65791(4) 0.0243(3) Uani 1 1 d . . . . .
H002 H 0.584421 0.421037 0.645473 0.036 Uiso 1 1 calc R U . . .
F003 F 0.36764(11) 0.3457(3) 0.48739(4) 0.0501(4) Uani 1 1 d . . . . .
N004 N 0.60781(11) 0.8493(2) 0.63174(4) 0.0193(3) Uani 1 1 d . . . . .
N005 N 0.77554(11) 0.8749(2) 0.62723(4) 0.0216(3) Uani 1 1 d . . . . .
N006 N 0.62651(12) 0.8615(3) 0.59328(4) 0.0217(3) Uani 1 1 d . . . . .
N007 N 0.36732(12) 0.5789(3) 0.70320(5) 0.0276(4) Uani 1 1 d . . . . .
N008 N 0.35491(13) 0.7825(3) 0.72000(5) 0.0348(4) Uani 1 1 d . . . . .
N009 N 0.38889(14) 0.5177(4) 0.76437(5) 0.0426(5) Uani 1 1 d . . . . .
C00A C 0.72862(14) 0.8769(3) 0.59231(5) 0.0221(4) Uani 1 1 d . . . . .
H00A H 0.765448 0.888297 0.569481 0.027 Uiso 1 1 calc R U . . .
C00B C 0.69646(13) 0.8572(3) 0.65128(5) 0.0206(4) Uani 1 1 d . . . . .
H00B H 0.701989 0.851166 0.677866 0.025 Uiso 1 1 calc R U . . .
C00C C 0.44222(13) 0.5268(3) 0.59858(5) 0.0224(4) Uani 1 1 d . . . . .
C00D C 0.46310(13) 0.5825(3) 0.64075(5) 0.0216(4) Uani 1 1 d . . . . .
C00E C 0.50370(13) 0.8201(3) 0.64697(5) 0.0225(4) Uani 1 1 d . . . . .
H00C H 0.457437 0.924486 0.634531 0.027 Uiso 1 1 calc R U . . .
H00D H 0.503948 0.853044 0.674216 0.027 Uiso 1 1 calc R U . . .
C00F C 0.48307(15) 0.3356(3) 0.58170(6) 0.0260(4) Uani 1 1 d . . . . .
H00F H 0.527560 0.246762 0.595979 0.031 Uiso 1 1 calc R U . . .
C00G C 0.37671(14) 0.6515(3) 0.57544(6) 0.0269(4) Uani 1 1 d . . . . .
C00H C 0.35961(14) 0.5518(4) 0.66203(5) 0.0257(4) Uani 1 1 d . . . . .
H00E H 0.310177 0.658628 0.652156 0.031 Uiso 1 1 calc R U . . .
H00G H 0.333084 0.404517 0.656561 0.031 Uiso 1 1 calc R U . . .
C00I C 0.45954(16) 0.2738(4) 0.54440(6) 0.0327(5) Uani 1 1 d . . . . .
H00I H 0.487515 0.145518 0.533764 0.039 Uiso 1 1 calc R U . . .
C00J C 0.35196(16) 0.5986(4) 0.53825(6) 0.0335(5) Uani 1 1 d . . . . .
H00J H 0.308779 0.688581 0.523630 0.040 Uiso 1 1 calc R U . . .
C00K C 0.39401(16) 0.4062(4) 0.52353(6) 0.0347(5) Uani 1 1 d . . . . .
C00L C 0.38736(16) 0.4267(4) 0.72977(6) 0.0358(5) Uani 1 1 d . . . . .
H00L H 0.398746 0.276988 0.724774 0.043 Uiso 1 1 calc R U . . .
C00M C 0.36908(16) 0.7347(5) 0.75661(6) 0.0405(6) Uani 1 1 d . . . . .
H00M H 0.365732 0.842136 0.775743 0.049 Uiso 1 1 calc R U . . .

loop_
_atom_site_aniso_label
_atom_site_aniso_U_11
_atom_site_aniso_U_22
_atom_site_aniso_U_33
_atom_site_aniso_U_23
_atom_site_aniso_U_13
_atom_site_aniso_U_12
F001 0.0277(6) 0.0376(7) 0.0412(7) 0.0023(5) -0.0055(5) 0.0132(5)
O002 0.0160(6) 0.0284(7) 0.0285(7) 0.0066(5) 0.0001(5) 0.0022(5)
F003 0.0458(8) 0.0760(11) 0.0285(6) -0.0098(6) -0.0052(6) -0.0173(8)
N004 0.0153(7) 0.0172(7) 0.0255(7) -0.0010(6) 0.0019(6) -0.0010(6)
N005 0.0184(7) 0.0162(7) 0.0302(8) -0.0019(6) 0.0028(6) -0.0016(6)
N006 0.0226(8) 0.0193(7) 0.0233(7) 0.0000(6) 0.0022(6) 0.0002(6)
N007 0.0171(7) 0.0369(10) 0.0288(8) 0.0023(7) 0.0037(6) -0.0018(7)
N008 0.0242(8) 0.0463(11) 0.0339(9) -0.0035(8) 0.0068(7) 0.0011(8)
N009 0.0279(9) 0.0691(15) 0.0308(9) 0.0077(9) 0.0031(7) -0.0024(9)
C00A 0.0229(9) 0.0169(9) 0.0265(9) -0.0006(7) 0.0040(7) -0.0018(7)
C00B 0.0178(8) 0.0175(9) 0.0266(9) -0.0014(7) -0.0007(7) -0.0007(7)
C00C 0.0139(8) 0.0248(9) 0.0283(9) 0.0027(7) -0.0005(7) -0.0048(7)
C00D 0.0141(8) 0.0231(9) 0.0278(9) 0.0036(7) -0.0007(7) 0.0025(7)
C00E 0.0143(8) 0.0255(10) 0.0276(9) -0.0015(7) 0.0038(7) 0.0005(7)
C00F 0.0213(9) 0.0244(10) 0.0324(10) 0.0003(8) 0.0001(7) -0.0038(7)
C00G 0.0183(9) 0.0303(10) 0.0323(10) 0.0026(8) -0.0007(7) 0.0005(8)
C00H 0.0147(8) 0.0326(10) 0.0299(9) 0.0035(8) 0.0010(7) -0.0014(8)
C00I 0.0293(10) 0.0345(11) 0.0344(10) -0.0074(9) 0.0046(8) -0.0071(9)
C00J 0.0212(9) 0.0491(13) 0.0302(10) 0.0071(9) -0.0052(8) -0.0031(9)
C00K 0.0276(10) 0.0514(14) 0.0252(9) -0.0035(9) -0.0014(8) -0.0138(10)
C00L 0.0248(10) 0.0496(14) 0.0329(11) 0.0101(10) 0.0046(8) 0.0003(9)
C00M 0.0266(10) 0.0640(16) 0.0310(11) -0.0055(11) 0.0070(8) -0.0052(11)

loop_
_atom_type_symbol
_atom_type_description
_atom_type_scat_dispersion_real
_atom_type_scat_dispersion_imag
_atom_type_scat_source
C C 0.0181 0.0091 'International Tables Vol C Tables 4.2.6.8 and 6.1.1.4'
H H 0.0000 0.0000 'International Tables Vol C Tables 4.2.6.8 and 6.1.1.4'
O O 0.0492 0.0322 'International Tables Vol C Tables 4.2.6.8 and 6.1.1.4'
N N 0.0311 0.0180 'International Tables Vol C Tables 4.2.6.8 and 6.1.1.4'
F F 0.0727 0.0534 'International Tables Vol C Tables 4.2.6.8 and 6.1.1.4'

loop_
_geom_angle_atom_site_label_1
_geom_angle_atom_site_label_2
_geom_angle_atom_site_label_3
_geom_angle
_geom_angle_site_symmetry_1
_geom_angle_site_symmetry_3
_geom_angle_publ_flag
C00D O002 H002 109.5 . . ?
N006 N004 C00E 121.88(14) . . ?
C00B N004 N006 110.32(14) . . ?
C00B N004 C00E 127.72(15) . . ?
C00B N005 C00A 102.83(15) . . ?
C00A N006 N004 101.86(14) . . ?
N008 N007 C00H 121.15(17) . . ?
C00L N007 N008 110.04(18) . . ?
C00L N007 C00H 128.80(19) . . ?
C00M N008 N007 101.67(19) . . ?
C00L N009 C00M 102.35(19) . . ?
N005 C00A H00A 122.5 . . ?
N006 C00A N005 114.94(16) . . ?
N006 C00A H00A 122.5 . . ?
N004 C00B H00B 125.0 . . ?
N005 C00B N004 110.04(16) . . ?
N005 C00B H00B 125.0 . . ?
C00F C00C C00D 121.19(16) . . ?
C00G C00C C00D 123.09(17) . . ?
C00G C00C C00F 115.57(18) . . ?
O002 C00D C00C 111.78(15) . . ?
O002 C00D C00E 110.08(14) . . ?
O002 C00D C00H 104.77(14) . . ?
C00C C00D C00E 113.51(15) . . ?
C00C C00D C00H 106.39(14) . . ?
C00E C00D C00H 109.87(15) . . ?
N004 C00E C00D 112.07(14) . . ?
N004 C00E H00C 109.2 . . ?
N004 C00E H00D 109.2 . . ?
C00D C00E H00C 109.2 . . ?
C00D C00E H00D 109.2 . . ?
H00C C00E H00D 107.9 . . ?
C00C C00F H00F 118.9 . . ?
C00I C00F C00C 122.23(19) . . ?
C00I C00F H00F 118.9 . . ?
F001 C00G C00C 118.96(17) . . ?
F001 C00G C00J 116.64(18) . . ?
C00J C00G C00C 124.4(2) . . ?
N007 C00H C00D 113.80(15) . . ?
N007 C00H H00E 108.8 . . ?
N007 C00H H00G 108.8 . . ?
C00D C00H H00E 108.8 . . ?
C00D C00H H00G 108.8 . . ?
H00E C00H H00G 107.7 . . ?
C00F C00I H00I 120.8 . . ?
C00K C00I C00F 118.5(2) . . ?
C00K C00I H00I 120.8 . . ?
C00G C00J H00J 121.5 . . ?
C00G C00J C00K 117.00(19) . . ?
C00K C00J H00J 121.5 . . ?
F003 C00K C00I 119.5(2) . . ?
F003 C00K C00J 118.2(2) . . ?
C00I C00K C00J 122.32(19) . . ?
N007 C00L H00L 124.7 . . ?
N009 C00L N007 110.6(2) . . ?
N009 C00L H00L 124.7 . . ?
N008 C00M N009 115.3(2) . . ?
N008 C00M H00M 122.3 . . ?
N009 C00M H00M 122.3 . . ?

loop_
_geom_bond_atom_site_label_1
_geom_bond_atom_site_label_2
_geom_bond_distance
_geom_bond_site_symmetry_2
_geom_bond_publ_flag
F001 C00G 1.366(2) . ?
O002 H002 0.8200 . ?
O002 C00D 1.411(2) . ?
F003 C00K 1.355(2) . ?
N004 N006 1.364(2) . ?
N004 C00B 1.335(2) . ?
N004 C00E 1.458(2) . ?
N005 C00A 1.360(2) . ?
N005 C00B 1.327(2) . ?
N006 C00A 1.324(2) . ?
N007 N008 1.368(3) . ?
N007 C00H 1.448(2) . ?
N007 C00L 1.329(3) . ?
N008 C00M 1.321(3) . ?
N009 C00L 1.325(3) . ?
N009 C00M 1.359(4) . ?
C00A H00A 0.9300 . ?
C00B H00B 0.9300 . ?
C00C C00D 1.532(2) . ?
C00C C00F 1.397(3) . ?
C00C C00G 1.390(3) . ?
C00D C00E 1.540(3) . ?
C00D C00H 1.541(2) . ?
C00E H00C 0.9700 . ?
C00E H00D 0.9700 . ?
C00F H00F 0.9300 . ?
C00F C00I 1.386(3) . ?
C00G C00J 1.373(3) . ?
C00H H00E 0.9700 . ?
C00H H00G 0.9700 . ?
C00I H00I 0.9300 . ?
C00I C00K 1.372(3) . ?
C00J H00J 0.9300 . ?
C00J C00K 1.379(3) . ?
C00L H00L 0.9300 . ?
C00M H00M 0.9300 . ?

loop_
_geom_torsion_atom_site_label_1
_geom_torsion_atom_site_label_2
_geom_torsion_atom_site_label_3
_geom_torsion_atom_site_label_4
_geom_torsion
_geom_torsion_site_symmetry_1
_geom_torsion_site_symmetry_2
_geom_torsion_site_symmetry_3
_geom_torsion_site_symmetry_4
_geom_torsion_publ_flag
F001 C00G C00J C00K -177.67(17) . . . . ?
O002 C00D C00E N004 57.54(19) . . . . ?
O002 C00D C00H N007 56.3(2) . . . . ?
N004 N006 C00A N005 0.1(2) . . . . ?
N006 N004 C00B N005 0.1(2) . . . . ?
N006 N004 C00E C00D 73.3(2) . . . . ?
N007 N008 C00M N009 -0.3(2) . . . . ?
N008 N007 C00H C00D 89.4(2) . . . . ?
N008 N007 C00L N009 0.2(2) . . . . ?
C00A N005 C00B N004 -0.04(19) . . . . ?
C00B N004 N006 C00A -0.16(19) . . . . ?
C00B N004 C00E C00D -103.2(2) . . . . ?
C00B N005 C00A N006 -0.1(2) . . . . ?
C00C C00D C00E N004 -68.60(19) . . . . ?
C00C C00D C00H N007 174.82(16) . . . . ?
C00C C00F C00I C00K 0.2(3) . . . . ?
C00C C00G C00J C00K 1.3(3) . . . . ?
C00D C00C C00F C00I 175.50(17) . . . . ?
C00D C00C C00G F001 2.8(3) . . . . ?
C00D C00C C00G C00J -176.16(18) . . . . ?
C00E N004 N006 C00A -177.23(16) . . . . ?
C00E N004 C00B N005 176.98(16) . . . . ?
C00E C00D C00H N007 -61.9(2) . . . . ?
C00F C00C C00D O002 3.4(2) . . . . ?
C00F C00C C00D C00E 128.64(18) . . . . ?
C00F C00C C00D C00H -110.41(19) . . . . ?
C00F C00C C00G F001 178.42(16) . . . . ?
C00F C00C C00G C00J -0.5(3) . . . . ?
C00F C00I C00K F003 -178.16(18) . . . . ?
C00F C00I C00K C00J 0.7(3) . . . . ?
C00G C00C C00D O002 178.82(17) . . . . ?
C00G C00C C00D C00E -55.9(2) . . . . ?
C00G C00C C00D C00H 65.0(2) . . . . ?
C00G C00C C00F C00I -0.2(3) . . . . ?
C00G C00J C00K F003 177.50(18) . . . . ?
C00G C00J C00K C00I -1.4(3) . . . . ?
C00H N007 N008 C00M -179.15(17) . . . . ?
C00H N007 C00L N009 179.35(18) . . . . ?
C00H C00D C00E N004 172.42(14) . . . . ?
C00L N007 N008 C00M 0.1(2) . . . . ?
C00L N007 C00H C00D -89.7(2) . . . . ?
C00L N009 C00M N008 0.4(3) . . . . ?
C00M N009 C00L N007 -0.4(2) . . . . ?
